data_1557702
loop_
_publ_author_name
'Hauge, Sverre'
'Maroy, Kjartan'

_publ_section_title
;
 Syntheses and Crystal Structures of Phenyltrimethylammonium Salts of
 Hexachlorotellurate(IV), [C6H5(CH3)3N]2[TeCl6],
 catena-poly[(Di-mu-chlorobis{tetrachlorotellurate(IV)})-mu-bromine],
 [C6H5(CH3)3N]2n[Te2Cl10.Br2]n and
 Di-mu-chlorobis{tetrachlorotellurate(IV)}
 catena-poly[(mu-chlorobis{pentachlorotellurate(IV)})-mu-iodine(I)],
 [C6H5(CH3)3N]4n[Te2Cl10]n[Te2Cl11.I]n
;
_journal_name_full 'Acta Chemica Scandinavica'
_journal_page_first 1095
_journal_page_last 1101
_journal_paper_doi 10.3891/acta.chem.scand.50-1095
_journal_volume 50
_journal_year 1996
_chemical_formula_sum 'C36 H56 Cl21 I N4 Te4'
_chemical_formula_weight 1926.7
_chemical_name_common
;
Di-mu-chlorobis{tetrachlorotellurate(IV)} 
catena-poly[(mu-chlorobis{pentachlorotellurate(IV)})-mu-iodine(I)]
[C6H5(CH3)3N]4n[Te2Cl10]n[Te2Cl11.I]n
;
_space_group_IT_number 58
_space_group_name_Hall '-P 2 2n'
_space_group_name_H-M_alt 'P n n m'
_symmetry_cell_setting orthorhombic
_symmetry_Int_Tables_number 58
_symmetry_space_group_name_Hall '-P 2 2n'
_symmetry_space_group_name_H-M 'P n n m'
_cell_angle_alpha 90.
_cell_angle_beta 90.
_cell_angle_gamma 90.
_cell_formula_units_Z 2
_cell_length_a 11.952(1)
_cell_length_b 16.475(2)
_cell_length_c 16.923(2)
_cell_volume 3332.3(6)
_diffrn_ambient_temperature 293
_diffrn_radiation_probe x-ray
_diffrn_radiation_type MoK\a
_diffrn_radiation_wavelength 0.71069
_exptl_absorpt_coefficient_mu 3.08
_exptl_crystal_density_diffrn 1.920
_exptl_crystal_F_000 1836
_refine_ls_goodness_of_fit_ref 1.182
_refine_ls_number_parameters 165
_refine_ls_number_reflns 1883
_refine_ls_R_factor_gt 0.032
_refine_ls_wR_factor_gt 0.032
_cod_data_source_file Acta-Chem-Scand-996-50-1095-3.cif
_cod_data_source_block 3
_cod_original_cell_volume 3332.2(10)
_cod_original_formula_sum 'C36 H56 N4 Cl21 I Te4'
_cod_database_code 1557702

loop_
_space_group_symop_id
_space_group_symop_operation_xyz
1 x,y,z
2 -x,-y,z
3 1/2+x,1/2-y,1/2-z
4 1/2-x,1/2+y,1/2-z
5 -x,-y,-z
6 x,y,-z
7 1/2-x,1/2+y,1/2+z
8 1/2+x,1/2-y,1/2+z

loop_
_atom_site_label
_atom_site_type_symbol
_atom_site_thermal_displace_type
_atom_site_fract_x
_atom_site_fract_y
_atom_site_fract_z
_atom_site_occupancy
_atom_site_U_iso_or_equiv
_atom_site_calc_flag
_atom_site_refinement_flags
_atom_site_disorder_assembly
_atom_site_disorder_group
Te1 Te Uiso 0.88539(5) 0.09724(4) 0.50000 1.000 0.0391(1) . . . .
Te2 Te Uiso 0.35058(5) 0.37264(4) 0.50000 1.000 0.0410(1) . . . .
I I Uiso 0.00000 0.50000 0.50000 1.000 0.0840(4) . . . .
Cl11 Cl Uiso 0.8762(2) 0.09988(13) 0.35322(10) 1.000 0.0707(5) . . . .
Cl12 Cl Uiso 1.1313(2) 0.0675(2) 0.50000 1.000 0.0705(8) . . . .
Cl13 Cl Uiso 0.6898(2) 0.1097(2) 0.50000 1.000 0.0897(11) . . . .
Cl14 Cl Uiso 0.9086(3) 0.2422(2) 0.50000 1.000 0.0828(10) . . . .
Cl21 Cl Uiso 0.3522(2) 0.36528(12) 0.35303(10) 1.000 0.0703(5) . . . .
Cl22 Cl Uiso 0.2036(3) 0.2777(2) 0.50000 1.000 0.1009(10) . . . .
Cl24 Cl Uiso 0.4910(3) 0.2753(2) 0.50000 1.000 0.0932(10) . . . .
Cl25 Cl Uiso 0.50000 0.50000 0.50000 1.000 0.119(14) . . . .
Cl23 Cl Uiso 0.2088(3) 0.5250(3) 0.50000 1.000 0.1102(13) . . . .
N N Uiso 0.2109(5) 0.1472(3) 0.2319(3) 1.000 0.0519(13) . . . .
C1 C Uiso 0.1450(7) 0.1833(7) 0.2976(6) 1.000 0.113(4) . . . .
C2 C Uiso 0.1573(7) 0.0696(5) 0.2105(7) 1.000 0.110(4) . . . .
C3 C Uiso 0.2001(8) 0.2054(6) 0.1650(6) 1.000 0.113(4) . . . .
C4 C Uiso 0.3307(6) 0.1329(4) 0.2536(4) 1.000 0.051(3) . . . .
C5 C Uiso 0.3575(7) 0.1215(5) 0.3310(5) 1.000 0.082(3) . . . .
C6 C Uiso 0.4682(8) 0.1074(6) 0.3488(5) 1.000 0.108(4) . . . .
C7 C Uiso 0.5471(7) 0.1019(5) 0.2923(6) 1.000 0.099(3) . . . .
C8 C Uiso 0.5195(7) 0.1125(5) 0.2155(6) 1.000 0.091(3) . . . .
C9 C Uiso 0.4096(6) 0.1266(5) 0.1964(5) 1.000 0.074(3) . . . .

loop_
_atom_type_symbol
_atom_type_description
_atom_type_scat_dispersion_real
_atom_type_scat_dispersion_imag
_atom_type_scat_source
C C 0.0033 0.0016 ' International Tables Vol C Tables 4.2.6.8 and 6.1.1.4'
Cl Cl 0.1484 0.1585 ' International Tables Vol C Tables 4.2.6.8 and 6.1.1.4'
I I -0.4742 1.8119 ' International Tables Vol C Tables 4.2.6.8 and 6.1.1.4'
N N 0.0061 0.0033 ' International Tables Vol C Tables 4.2.6.8 and 6.1.1.4'
Te Te -0.5308 1.6751 ' International Tables Vol C Tables 4.2.6.8 and 6.1.1.4'

loop_
_geom_angle_atom_site_label_1
_geom_angle_atom_site_label_2
_geom_angle_atom_site_label_3
_geom_angle
_geom_angle_site_symmetry_1
_geom_angle_site_symmetry_2
_geom_angle_site_symmetry_3
_geom_angle_publ_flag
Cl11 Te1 Cl13 87.39(6) . . . yes
Cl11 Te1 Cl14 89.30(5) . . . yes
Cl11 Te1 Cl12 90.81(5) . . 2_755 yes
Cl11 Te1 Cl11 174.55(8) . . 6_556 yes
Cl13 Te1 Cl14 91.61(12) . . . yes
Cl12 Te1 Cl13 90.82(10) 2_755 . . yes
Cl11 Te1 Cl13 87.39(6) 6_556 . . yes
Cl12 Te1 Cl14 177.58(10) 2_755 . . yes
Cl11 Te1 Cl14 89.30(5) 6_556 . . yes
Cl11 Te1 Cl12 90.81(5) 6_556 . 2_755 yes
Cl21 Te2 Cl22 88.48(5) . . . yes
Cl21 Te2 Cl24 87.75(5) . . . yes
Cl21 Te2 Cl25 91.84(5) . . . yes
Cl21 Te2 Cl21 174.35(7) . . 6_556 yes
Cl22 Te2 Cl24 94.62(12) . . . yes
Cl22 Te2 Cl25 172.08(9) . . . yes
Cl21 Te2 Cl22 88.48(5) 6_556 . . yes
Cl24 Te2 Cl25 93.30(9) . . . yes
Cl21 Te2 Cl24 87.75(5) 6_556 . . yes
Cl21 Te2 Cl25 91.84(5) 6_556 . . yes
Cl23 I Cl23 180.00 . . 2_565 yes
Te2 Cl25 Te2 180.00 . . 2_665 yes
C1 N C3 105.4(7) . . . yes
C1 N C4 112.7(5) . . . yes
C2 N C3 109.5(7) . . . yes
C2 N C4 109.8(5) . . . yes
C3 N C4 111.8(6) . . . yes
C1 N C2 107.5(7) . . . yes
N C4 C5 118.9(6) . . . yes
C5 C4 C9 120.9(7) . . . no
N C4 C9 120.2(6) . . . yes
C4 C5 C6 117.4(8) . . . no
C5 C6 C7 122.0(8) . . . no
C6 C7 C8 120.2(8) . . . no
C7 C8 C9 118.8(8) . . . no
C4 C9 C8 120.7(8) . . . no

loop_
_geom_bond_atom_site_label_1
_geom_bond_atom_site_label_2
_geom_bond_distance
_geom_bond_site_symmetry_1
_geom_bond_site_symmetry_2
_geom_bond_publ_flag
Te1 Cl11 2.4868(17) . . yes
Te1 Cl13 2.347(2) . . yes
Te1 Cl14 2.404(3) . . yes
Te1 Cl12 2.721(3) . 2_755 yes
Te1 Cl11 2.4868(17) . 6_556 yes
Te2 Cl21 2.4902(17) . . yes
Te2 Cl22 2.352(4) . . yes
Te2 Cl24 2.321(4) . . yes
Te2 Cl25 2.7554(7) . . yes
Te2 Cl21 2.4902(17) . 6_556 yes
I Cl23 2.529(4) . . yes
I Cl23 2.529(4) . 2_565 yes
N C3 1.489(11) . . yes
N C1 1.487(11) . . yes
N C2 1.475(10) . . yes
N C4 1.497(9) . . yes
C4 C9 1.355(11) . . no
C4 C5 1.362(11) . . no
C5 C6 1.377(13) . . no
C6 C7 1.346(13) . . no
C7 C8 1.352(14) . . no
C8 C9 1.373(11) . . no

loop_
_geom_torsion_atom_site_label_1
_geom_torsion_atom_site_label_2
_geom_torsion_atom_site_label_3
_geom_torsion_atom_site_label_4
_geom_torsion
_geom_torsion_site_symmetry_1
_geom_torsion_site_symmetry_2
_geom_torsion_site_symmetry_3
_geom_torsion_site_symmetry_4
_geom_torsion_publ_flag
C1 N C4 C5 26.0(9) . . . . no
C1 N C4 C9 -158.0(7) . . . . no
C2 N C4 C5 -93.8(8) . . . . no
C2 N C4 C9 82.2(9) . . . . no
C3 N C4 C5 144.4(7) . . . . no
C3 N C4 C9 -39.5(9) . . . . no
N C4 C5 C6 179.1(7) . . . . no
C9 C4 C5 C6 3.1(12) . . . . no
N C4 C9 C8 -179.2(7) . . . . no
C5 C4 C9 C8 -3.2(12) . . . . no
C4 C5 C6 C7 -2.5(13) . . . . no
C5 C6 C7 C8 1.9(14) . . . . no
C6 C7 C8 C9 -1.8(13) . . . . no
C7 C8 C9 C4 2.5(12) . . . . no
